data_4028616
loop_
_publ_author_name
'Hiroaki Shitara'
'Toshiki Shintani'
'Koichi Kodama'
'Takuji Hirose'

_publ_contact_author_address '255 Shimo-Okubo,Sakura-ku,Saitama,Japan'
_publ_contact_author_email hirose@apc.saitama-u.ac.jp
_publ_contact_author_fax +81-48-858-9548
_publ_contact_author_name 'Takuji Hirose'
_publ_contact_author_phone +81-48-858-9548
_publ_section_title
;
 Solvent-Induced Reversed Stereoselectivity in Reciprocal Resolutions of
 Mandelic Acid and erythro-2-Amino-1,2-diphenylethanol
;
_journal_name_full 'Journal of Organic Chemistry'
_journal_page_first 9309
_journal_page_last 9316
_journal_paper_doi 10.1021/jo401517q
_journal_volume 78
_journal_year 2013
_chemical_absolute_configuration rm
_chemical_formula_sum 'C38 H47 N O11'
_chemical_formula_weight 693.77
_chemical_name_systematic
; 
 ? 
;
_space_group_IT_number 1
_symmetry_cell_setting triclinic
_symmetry_space_group_name_Hall 'P 1'
_symmetry_space_group_name_H-M 'P 1'
_atom_sites_solution_hydrogens geom
_atom_sites_solution_primary direct
_atom_sites_solution_secondary difmap
_audit_creation_method SHELXL-97
_cell_angle_alpha 89.579(12)
_cell_angle_beta 82.776(11)
_cell_angle_gamma 67.638(10)
_cell_formula_units_Z 1
_cell_length_a 8.585(8)
_cell_length_b 8.790(8)
_cell_length_c 12.585(11)
_cell_measurement_temperature 150(2)
_cell_volume 870.5(14)
_computing_structure_refinement 'SHELXL-97 (Sheldrick, 1997)'
_computing_structure_solution 'SHELXS-97 (Sheldrick, 1990)'
_diffrn_ambient_temperature 150(2)
_diffrn_measured_fraction_theta_full 0.980
_diffrn_measured_fraction_theta_max 0.980
_diffrn_measurement_device_type CCD
_diffrn_measurement_method \w
_diffrn_radiation_monochromator graphite
_diffrn_radiation_source 'fine-focus sealed tube'
_diffrn_radiation_type MoK\a
_diffrn_radiation_wavelength 0.71073
_diffrn_reflns_av_R_equivalents 0.1019
_diffrn_reflns_av_sigmaI/netI 0.0528
_diffrn_reflns_limit_h_max 10
_diffrn_reflns_limit_h_min -8
_diffrn_reflns_limit_k_max 10
_diffrn_reflns_limit_k_min -10
_diffrn_reflns_limit_l_max 11
_diffrn_reflns_limit_l_min -14
_diffrn_reflns_number 4087
_diffrn_reflns_theta_full 25.00
_diffrn_reflns_theta_max 25.00
_diffrn_reflns_theta_min 1.63
_exptl_absorpt_coefficient_mu 0.097
_exptl_absorpt_correction_T_max 0.9961
_exptl_absorpt_correction_T_min 0.9790
_exptl_absorpt_correction_type multi-scan
_exptl_crystal_colour colorless
_exptl_crystal_density_diffrn 1.323
_exptl_crystal_description platelet
_exptl_crystal_F_000 370
_exptl_crystal_size_max 0.22
_exptl_crystal_size_mid 0.13
_exptl_crystal_size_min 0.04
_refine_diff_density_max 0.359
_refine_diff_density_min -0.356
_refine_diff_density_rms 0.077
_refine_ls_abs_structure_details 'Flack H D (1983), Acta Cryst. A39, 876-881'
_refine_ls_abs_structure_Flack 0.1(19)
_refine_ls_extinction_method none
_refine_ls_goodness_of_fit_ref 1.039
_refine_ls_hydrogen_treatment mixed
_refine_ls_matrix_type full
_refine_ls_number_parameters 452
_refine_ls_number_reflns 3474
_refine_ls_number_restraints 3
_refine_ls_restrained_S_all 1.038
_refine_ls_R_factor_all 0.0777
_refine_ls_R_factor_gt 0.0704
_refine_ls_shift/su_max 0.001
_refine_ls_shift/su_mean 0.000
_refine_ls_structure_factor_coef Fsqd
_refine_ls_weighting_details 'calc w=1/[\s^2^(Fo^2^)+(0.1503P)^2^+0.8178P] where P=(Fo^2^+2Fc^2^)/3'
_refine_ls_weighting_scheme calc
_refine_ls_wR_factor_gt 0.1957
_refine_ls_wR_factor_ref 0.2114
_reflns_number_gt 3130
_reflns_number_total 3474
_reflns_threshold_expression >2sigma(I)
_cod_data_source_file jo401517q_si_011.cif
_cod_data_source_block 2((S)-1)_(1R,2S)-2_2(1,4-dioxane)
_cod_original_cell_volume 870.5(13)
_cod_database_code 4028616

loop_
_symmetry_equiv_pos_as_xyz
'x, y, z'

loop_
_atom_site_label
_atom_site_type_symbol
_atom_site_fract_x
_atom_site_fract_y
_atom_site_fract_z
_atom_site_U_iso_or_equiv
_atom_site_adp_type
_atom_site_occupancy
_atom_site_symmetry_multiplicity
_atom_site_calc_flag
_atom_site_refinement_flags
O1 O 0.4737(4) 0.4744(4) 0.3692(3) 0.0256(8) Uani 1 1 d .
O2 O 0.1203(5) 0.0622(5) 0.3569(3) 0.0259(8) Uani 1 1 d .
H1 H 0.1498 0.0415 0.2907 0.039 Uiso 1 1 calc R
O3 O -0.2388(4) -0.1502(4) 0.4014(3) 0.0258(8) Uani 1 1 d .
H48 H -0.2588 -0.2366 0.4013 0.039 Uiso 1 1 calc R
O4 O 0.7830(5) 0.2400(4) 0.3513(3) 0.0259(8) Uani 1 1 d .
H3 H 0.8009 0.1772 0.2972 0.039 Uiso 1 1 calc R
O5 O 0.1943(5) -0.3033(5) 0.4379(3) 0.0283(9) Uani 1 1 d .
H4 H 0.2801 -0.3842 0.4108 0.042 Uiso 1 1 calc R
O6 O 0.5820(5) 0.6631(5) 0.3886(4) 0.0322(10) Uani 1 1 d .
C1 C 0.2146(7) 0.0815(7) 0.5260(5) 0.0241(11) Uani 1 1 d .
N1 N 0.4866(6) 0.1601(6) 0.4090(4) 0.0242(10) Uani 1 1 d .
H45 H 0.4465 0.1870 0.4900 0.036 Uiso 1 1 calc R
H46 H 0.5314 0.2465 0.3770 0.036 Uiso 1 1 calc R
H47 H 0.5826 0.0445 0.3979 0.036 Uiso 1 1 calc R
C2 C 0.5958(7) 0.5235(7) 0.3634(4) 0.0239(12) Uani 1 1 d .
C3 C 0.2653(6) 0.0448(7) 0.4075(4) 0.0206(11) Uani 1 1 d .
H5 H 0.3506 -0.0707 0.3946 0.025 Uiso 1 1 calc R
C4 C 0.8835(7) 0.4940(7) 0.1474(5) 0.0298(13) Uani 1 1 d .
H6 H 0.9358 0.5457 0.1891 0.036 Uiso 1 1 calc R
C5 C 0.7915(7) 0.4091(7) 0.1974(5) 0.0256(12) Uani 1 1 d .
C6 C 0.0559(7) -0.3171(7) 0.4124(4) 0.0215(11) Uani 1 1 d .
C7 C -0.1018(7) -0.1732(7) 0.4599(4) 0.0221(11) Uani 1 1 d .
H7 H -0.0755 -0.0717 0.4544 0.026 Uiso 1 1 calc R
O7 O 0.0539(5) -0.4313(5) 0.3621(3) 0.0325(10) Uani 1 1 d .
O8 O 0.1622(6) -0.1454(6) 0.1920(4) 0.0478(13) Uani 1 1 d .
C8 C -0.1425(7) -0.1982(7) 0.5778(5) 0.0249(12) Uani 1 1 d .
O9 O 0.4924(8) 0.4369(7) 0.8009(4) 0.0580(15) Uani 1 1 d .
O10 O 0.4337(6) 0.3197(6) 0.6112(4) 0.0488(13) Uani 1 1 d .
C9 C 0.7700(7) 0.3977(6) 0.3179(4) 0.0218(11) Uani 1 1 d .
H8 H 0.8593 0.4258 0.3471 0.026 Uiso 1 1 calc R
C10 C 0.3055(8) -0.0297(7) 0.5963(5) 0.0322(13) Uani 1 1 d .
H9 H 0.3965 -0.1287 0.5695 0.039 Uiso 1 1 calc R
C11 C 0.3408(6) 0.1632(6) 0.3542(4) 0.0211(11) Uani 1 1 d .
H10 H 0.2513 0.2770 0.3638 0.025 Uiso 1 1 calc R
C12 C 0.0833(8) 0.2253(8) 0.5664(5) 0.0329(13) Uani 1 1 d .
H11 H 0.0214 0.3026 0.5188 0.039 Uiso 1 1 calc R
C13 C 0.3963(7) 0.1247(7) 0.2367(4) 0.0229(11) Uani 1 1 d .
C14 C 0.5238(7) -0.0228(7) 0.1955(5) 0.0305(13) Uani 1 1 d .
H12 H 0.5806 -0.1033 0.2431 0.037 Uiso 1 1 calc R
C15 C 0.7124(8) 0.3357(8) 0.1344(5) 0.0331(14) Uani 1 1 d .
H13 H 0.6475 0.2774 0.1675 0.040 Uiso 1 1 calc R
O11 O 0.1455(7) -0.2347(8) -0.0181(4) 0.0556(14) Uani 1 1 d .
C16 C 0.8227(9) 0.4325(8) -0.0238(5) 0.0399(15) Uani 1 1 d .
H14 H 0.8336 0.4406 -0.0995 0.048 Uiso 1 1 calc R
C17 C 0.0415(9) 0.2570(9) 0.6761(5) 0.0417(16) Uani 1 1 d .
H15 H -0.0499 0.3555 0.7033 0.050 Uiso 1 1 calc R
C18 C 0.2627(9) 0.0046(9) 0.7052(5) 0.0405(15) Uani 1 1 d .
H16 H 0.3252 -0.0715 0.7531 0.049 Uiso 1 1 calc R
C19 C 0.1305(10) 0.1479(10) 0.7459(5) 0.0433(16) Uani 1 1 d .
H17 H 0.1019 0.1702 0.8212 0.052 Uiso 1 1 calc R
C20 C 0.9007(9) 0.5052(8) 0.0372(5) 0.0375(14) Uani 1 1 d .
H18 H 0.9660 0.5627 0.0036 0.045 Uiso 1 1 calc R
C21 C 0.5685(8) -0.0532(8) 0.0868(5) 0.0369(14) Uani 1 1 d .
H19 H 0.6568 -0.1539 0.0598 0.044 Uiso 1 1 calc R
C22 C 0.3046(10) -0.2844(11) 0.0234(6) 0.0523(19) Uani 1 1 d .
H20 H 0.3568 -0.2028 0.0060 0.063 Uiso 1 1 calc R
H21 H 0.3831 -0.3922 -0.0102 0.063 Uiso 1 1 calc R
C23 C -0.2800(9) -0.2996(9) 0.7228(5) 0.0413(15) Uani 1 1 d .
H22 H -0.3530 -0.3549 0.7468 0.050 Uiso 1 1 calc R
C24 C -0.2453(8) -0.2787(7) 0.6144(5) 0.0324(13) Uani 1 1 d .
H23 H -0.2942 -0.3214 0.5645 0.039 Uiso 1 1 calc R
C25 C -0.0678(9) -0.1395(8) 0.6523(5) 0.0379(15) Uani 1 1 d .
H24 H 0.0055 -0.0846 0.6282 0.045 Uiso 1 1 calc R
C26 C 0.4866(9) 0.0608(9) 0.0171(5) 0.0396(15) Uani 1 1 d .
H25 H 0.5180 0.0384 -0.0580 0.047 Uiso 1 1 calc R
C27 C 0.2769(10) -0.2973(9) 0.1425(6) 0.0497(18) Uani 1 1 d .
H26 H 0.2310 -0.3837 0.1594 0.060 Uiso 1 1 calc R
H27 H 0.3868 -0.3297 0.1711 0.060 Uiso 1 1 calc R
C28 C 0.3142(8) 0.2376(8) 0.1637(5) 0.0350(14) Uani 1 1 d .
H28 H 0.2247 0.3381 0.1896 0.042 Uiso 1 1 calc R
C29 C -0.2085(10) -0.2401(9) 0.7953(5) 0.0464(17) Uani 1 1 d .
H29 H -0.2331 -0.2530 0.8698 0.056 Uiso 1 1 calc R
C30 C 0.7291(10) 0.3484(9) 0.0251(6) 0.0425(16) Uani 1 1 d .
H30 H 0.6755 0.2987 -0.0171 0.051 Uiso 1 1 calc R
C31 C 0.0033(9) -0.0958(9) 0.1510(6) 0.0440(17) Uani 1 1 d .
H31 H -0.0757 0.0116 0.1849 0.053 Uiso 1 1 calc R
H32 H -0.0484 -0.1780 0.1674 0.053 Uiso 1 1 calc R
C32 C 0.3294(12) 0.4782(10) 0.6546(7) 0.058(2) Uani 1 1 d .
H33 H 0.2126 0.5071 0.6371 0.069 Uiso 1 1 calc R
H34 H 0.3731 0.5598 0.6226 0.069 Uiso 1 1 calc R
C33 C 0.3602(10) 0.2064(9) 0.0547(5) 0.0459(18) Uani 1 1 d .
H35 H 0.3043 0.2857 0.0062 0.055 Uiso 1 1 calc R
C34 C 0.0334(10) -0.0819(11) 0.0320(6) 0.055(2) Uani 1 1 d .
H36 H -0.0762 -0.0461 0.0027 0.066 Uiso 1 1 calc R
H37 H 0.0825 0.0024 0.0162 0.066 Uiso 1 1 calc R
C35 C -0.1001(11) -0.1611(9) 0.7604(6) 0.0470(17) Uani 1 1 d .
H38 H -0.0485 -0.1221 0.8106 0.056 Uiso 1 1 calc R
C36 C 0.5956(10) 0.2798(11) 0.7571(7) 0.055(2) Uani 1 1 d .
H39 H 0.5499 0.1985 0.7872 0.066 Uiso 1 1 calc R
H40 H 0.7117 0.2492 0.7762 0.066 Uiso 1 1 calc R
C37 C 0.3260(12) 0.4843(12) 0.7727(7) 0.068(3) Uani 1 1 d .
H41 H 0.2560 0.5975 0.8018 0.081 Uiso 1 1 calc R
H42 H 0.2731 0.4096 0.8051 0.081 Uiso 1 1 calc R
C38 C 0.6022(11) 0.2765(15) 0.6390(7) 0.071(3) Uani 1 1 d .
H43 H 0.6510 0.3554 0.6086 0.085 Uiso 1 1 calc R
H44 H 0.6760 0.1650 0.6086 0.085 Uiso 1 1 calc R

loop_
_atom_site_aniso_label
_atom_site_aniso_U_11
_atom_site_aniso_U_22
_atom_site_aniso_U_33
_atom_site_aniso_U_23
_atom_site_aniso_U_13
_atom_site_aniso_U_12
O1 0.0208(19) 0.0213(18) 0.036(2) 0.0004(16) 0.0036(15) -0.0113(15)
O2 0.0193(18) 0.033(2) 0.024(2) -0.0009(16) -0.0002(15) -0.0091(15)
O3 0.0200(19) 0.0253(19) 0.032(2) 0.0063(16) -0.0057(15) -0.0081(15)
O4 0.0283(19) 0.0239(19) 0.025(2) 0.0031(15) 0.0017(15) -0.0111(15)
O5 0.0221(19) 0.029(2) 0.032(2) -0.0021(16) -0.0024(16) -0.0090(16)
O6 0.025(2) 0.022(2) 0.047(3) -0.0023(17) 0.0003(18) -0.0080(16)
C1 0.025(3) 0.025(3) 0.026(3) 0.004(2) 0.000(2) -0.015(2)
N1 0.025(2) 0.023(2) 0.027(2) -0.0008(19) -0.0003(18) -0.0135(19)
C2 0.030(3) 0.024(3) 0.019(3) 0.007(2) -0.002(2) -0.012(2)
C3 0.013(2) 0.022(3) 0.027(3) -0.001(2) -0.004(2) -0.0062(19)
C4 0.027(3) 0.030(3) 0.031(3) 0.007(2) -0.002(2) -0.011(2)
C5 0.022(3) 0.024(3) 0.027(3) 0.001(2) -0.002(2) -0.005(2)
C6 0.022(3) 0.023(3) 0.022(3) 0.006(2) -0.001(2) -0.011(2)
C7 0.020(3) 0.024(3) 0.025(3) 0.008(2) -0.004(2) -0.011(2)
O7 0.028(2) 0.032(2) 0.036(2) -0.0060(18) -0.0015(17) -0.0107(17)
O8 0.056(3) 0.041(3) 0.033(3) -0.009(2) -0.012(2) -0.001(2)
C8 0.023(3) 0.021(3) 0.024(3) 0.002(2) 0.002(2) -0.002(2)
O9 0.069(4) 0.072(4) 0.034(3) -0.010(3) -0.016(3) -0.025(3)
O10 0.053(3) 0.050(3) 0.033(3) -0.010(2) -0.013(2) -0.006(2)
C9 0.023(3) 0.017(2) 0.026(3) 0.002(2) -0.001(2) -0.011(2)
C10 0.030(3) 0.027(3) 0.037(4) 0.008(3) -0.003(2) -0.009(2)
C11 0.015(2) 0.022(3) 0.024(3) 0.004(2) -0.001(2) -0.004(2)
C12 0.031(3) 0.035(3) 0.026(3) 0.003(3) 0.001(2) -0.007(3)
C13 0.024(3) 0.027(3) 0.021(3) 0.005(2) -0.003(2) -0.013(2)
C14 0.032(3) 0.032(3) 0.023(3) 0.003(2) -0.004(2) -0.007(3)
C15 0.044(4) 0.031(3) 0.027(3) 0.001(2) -0.001(3) -0.019(3)
O11 0.052(3) 0.076(4) 0.032(3) -0.018(3) -0.004(2) -0.018(3)
C16 0.052(4) 0.036(3) 0.021(3) 0.000(3) 0.001(3) -0.007(3)
C17 0.043(4) 0.046(4) 0.027(3) -0.004(3) 0.004(3) -0.009(3)
C18 0.047(4) 0.043(4) 0.028(3) 0.012(3) -0.005(3) -0.013(3)
C19 0.056(4) 0.054(4) 0.021(3) 0.005(3) -0.001(3) -0.024(4)
C20 0.042(4) 0.034(3) 0.032(3) 0.007(3) 0.004(3) -0.013(3)
C21 0.035(3) 0.036(4) 0.029(3) -0.003(3) 0.005(3) -0.006(3)
C22 0.045(4) 0.063(5) 0.040(4) -0.009(4) -0.002(3) -0.011(4)
C23 0.046(4) 0.039(4) 0.032(3) 0.012(3) 0.008(3) -0.013(3)
C24 0.034(3) 0.030(3) 0.029(3) 0.002(2) 0.004(2) -0.010(2)
C25 0.044(4) 0.042(4) 0.031(3) 0.001(3) -0.004(3) -0.020(3)
C26 0.048(4) 0.050(4) 0.019(3) 0.003(3) 0.003(3) -0.019(3)
C27 0.065(5) 0.039(4) 0.037(4) -0.002(3) -0.007(3) -0.010(3)
C28 0.042(4) 0.030(3) 0.028(3) 0.007(3) -0.005(3) -0.008(3)
C29 0.061(5) 0.042(4) 0.021(3) 0.008(3) 0.007(3) -0.008(3)
C30 0.056(4) 0.042(4) 0.032(4) 0.001(3) -0.006(3) -0.020(3)
C31 0.049(4) 0.044(4) 0.033(4) -0.008(3) -0.006(3) -0.012(3)
C32 0.075(5) 0.039(4) 0.045(5) -0.003(3) -0.017(4) -0.003(4)
C33 0.065(5) 0.049(4) 0.024(3) 0.015(3) -0.011(3) -0.020(4)
C34 0.053(5) 0.070(5) 0.031(4) 0.004(3) -0.013(3) -0.010(4)
C35 0.068(5) 0.047(4) 0.023(3) -0.001(3) -0.009(3) -0.018(4)
C36 0.049(4) 0.062(5) 0.048(5) -0.002(4) -0.015(4) -0.011(4)
C37 0.073(6) 0.064(6) 0.047(5) -0.016(4) -0.014(4) -0.002(4)
C38 0.055(5) 0.099(7) 0.042(5) -0.011(5) -0.003(4) -0.012(5)

loop_
_atom_type_symbol
_atom_type_description
_atom_type_scat_dispersion_real
_atom_type_scat_dispersion_imag
_atom_type_scat_source
C C 0.0033 0.0016 'International Tables Vol C Tables 4.2.6.8 and 6.1.1.4'
H H 0.0000 0.0000 'International Tables Vol C Tables 4.2.6.8 and 6.1.1.4'
N N 0.0061 0.0033 'International Tables Vol C Tables 4.2.6.8 and 6.1.1.4'
O O 0.0106 0.0060 'International Tables Vol C Tables 4.2.6.8 and 6.1.1.4'

loop_
_geom_angle_atom_site_label_1
_geom_angle_atom_site_label_2
_geom_angle_atom_site_label_3
_geom_angle
C12 C1 C10 119.4(5)
C12 C1 C3 121.5(5)
C10 C1 C3 119.0(5)
O6 C2 O1 125.1(5)
O6 C2 C9 119.0(5)
O1 C2 C9 115.9(5)
O2 C3 C1 110.1(4)
O2 C3 C11 106.7(4)
C1 C3 C11 112.3(4)
C5 C4 C20 120.9(5)
C4 C5 C15 118.7(5)
C4 C5 C9 121.4(5)
C15 C5 C9 119.8(5)
O7 C6 O5 124.7(5)
O7 C6 C7 124.2(5)
O5 C6 C7 111.1(4)
O3 C7 C8 113.0(4)
O3 C7 C6 111.0(4)
C8 C7 C6 109.4(4)
C27 O8 C31 110.3(5)
C24 C8 C25 118.6(6)
C24 C8 C7 122.9(5)
C25 C8 C7 118.5(5)
C36 O9 C37 110.5(6)
C32 O10 C38 109.5(6)
O4 C9 C5 113.3(4)
O4 C9 C2 108.9(4)
C5 C9 C2 108.4(4)
C18 C10 C1 119.5(6)
N1 C11 C13 110.3(4)
N1 C11 C3 109.5(4)
C13 C11 C3 112.7(4)
C1 C12 C17 120.2(6)
C14 C13 C28 117.5(5)
C14 C13 C11 123.0(5)
C28 C13 C11 119.4(5)
C21 C14 C13 120.8(5)
C30 C15 C5 120.0(6)
C34 O11 C22 109.2(5)
C30 C16 C20 119.9(6)
C19 C17 C12 120.7(6)
C10 C18 C19 121.2(6)
C17 C19 C18 118.9(6)
C16 C20 C4 119.8(6)
C26 C21 C14 120.3(6)
O11 C22 C27 109.8(6)
C29 C23 C24 119.7(7)
C8 C24 C23 121.5(6)
C35 C25 C8 120.4(6)
C33 C26 C21 120.5(6)
O8 C27 C22 110.7(6)
C33 C28 C13 121.4(6)
C23 C29 C35 120.2(6)
C15 C30 C16 120.6(6)
O8 C31 C34 108.8(6)
O10 C32 C37 110.3(6)
C26 C33 C28 119.5(6)
O11 C34 C31 110.8(7)
C25 C35 C29 119.6(6)
O9 C36 C38 110.2(7)
O9 C37 C32 111.1(8)
O10 C38 C36 109.7(7)

loop_
_geom_bond_atom_site_label_1
_geom_bond_atom_site_label_2
_geom_bond_distance
O1 C2 1.270(6)
O2 C3 1.425(6)
O3 C7 1.415(6)
O4 C9 1.412(6)
O5 C6 1.317(7)
O6 C2 1.227(7)
C1 C12 1.381(8)
C1 C10 1.389(8)
C1 C3 1.501(8)
N1 C11 1.495(6)
C2 C9 1.525(8)
C3 C11 1.532(7)
C4 C5 1.376(8)
C4 C20 1.382(9)
C5 C15 1.408(8)
C5 C9 1.511(8)
C6 O7 1.199(7)
C6 C7 1.515(8)
C7 C8 1.514(8)
O8 C27 1.414(8)
O8 C31 1.428(8)
C8 C24 1.364(8)
C8 C25 1.402(8)
O9 C36 1.398(10)
O9 C37 1.418(11)
O10 C32 1.407(9)
O10 C38 1.438(10)
C10 C18 1.378(9)
C11 C13 1.494(8)
C12 C17 1.385(9)
C13 C14 1.391(8)
C13 C28 1.394(8)
C14 C21 1.373(9)
C15 C30 1.373(9)
O11 C34 1.415(10)
O11 C22 1.432(9)
C16 C30 1.375(11)
C16 C20 1.382(10)
C17 C19 1.369(10)
C18 C19 1.383(10)
C21 C26 1.369(10)
C22 C27 1.498(11)
C23 C29 1.369(11)
C23 C24 1.386(9)
C25 C35 1.380(10)
C26 C33 1.365(11)
C28 C33 1.378(9)
C29 C35 1.388(11)
C31 C34 1.499(11)
C32 C37 1.484(12)
C36 C38 1.480(11)

loop_
_geom_torsion_atom_site_label_1
_geom_torsion_atom_site_label_2
_geom_torsion_atom_site_label_3
_geom_torsion_atom_site_label_4
_geom_torsion
C12 C1 C3 O2 -52.1(7)
C10 C1 C3 O2 129.9(5)
C12 C1 C3 C11 66.6(6)
C10 C1 C3 C11 -111.4(5)
C20 C4 C5 C15 -1.1(9)
C20 C4 C5 C9 -179.3(5)
O7 C6 C7 O3 -26.3(7)
O5 C6 C7 O3 156.5(4)
O7 C6 C7 C8 99.1(6)
O5 C6 C7 C8 -78.1(6)
O3 C7 C8 C24 34.2(7)
C6 C7 C8 C24 -90.0(6)
O3 C7 C8 C25 -147.4(5)
C6 C7 C8 C25 88.4(6)
C4 C5 C9 O4 -139.2(5)
C15 C5 C9 O4 42.6(7)
C4 C5 C9 C2 99.8(6)
C15 C5 C9 C2 -78.3(6)
O6 C2 C9 O4 146.5(5)
O1 C2 C9 O4 -35.6(6)
O6 C2 C9 C5 -89.9(6)
O1 C2 C9 C5 88.1(5)
C12 C1 C10 C18 0.4(8)
C3 C1 C10 C18 178.4(5)
O2 C3 C11 N1 176.0(4)
C1 C3 C11 N1 55.2(5)
O2 C3 C11 C13 -60.9(5)
C1 C3 C11 C13 178.3(5)
C10 C1 C12 C17 -0.8(9)
C3 C1 C12 C17 -178.8(5)
N1 C11 C13 C14 60.0(7)
C3 C11 C13 C14 -62.7(6)
N1 C11 C13 C28 -122.3(6)
C3 C11 C13 C28 115.0(6)
C28 C13 C14 C21 1.3(9)
C11 C13 C14 C21 179.1(5)
C4 C5 C15 C30 0.6(9)
C9 C5 C15 C30 178.8(6)
C1 C12 C17 C19 0.8(10)
C1 C10 C18 C19 0.1(10)
C12 C17 C19 C18 -0.3(11)
C10 C18 C19 C17 -0.1(11)
C30 C16 C20 C4 -0.4(10)
C5 C4 C20 C16 1.0(10)
C13 C14 C21 C26 -0.7(10)
C34 O11 C22 C27 58.3(9)
C25 C8 C24 C23 1.6(9)
C7 C8 C24 C23 180.0(6)
C29 C23 C24 C8 -0.7(10)
C24 C8 C25 C35 -0.9(9)
C7 C8 C25 C35 -179.4(6)
C14 C21 C26 C33 0.4(11)
C31 O8 C27 C22 58.5(8)
O11 C22 C27 O8 -58.1(9)
C14 C13 C28 C33 -1.6(9)
C11 C13 C28 C33 -179.4(6)
C24 C23 C29 C35 -0.8(11)
C5 C15 C30 C16 0.0(10)
C20 C16 C30 C15 -0.1(11)
C27 O8 C31 C34 -58.5(8)
C38 O10 C32 C37 -57.8(10)
C21 C26 C33 C28 -0.6(11)
C13 C28 C33 C26 1.2(10)
C22 O11 C34 C31 -60.0(9)
O8 C31 C34 O11 59.9(8)
C8 C25 C35 C29 -0.6(11)
C23 C29 C35 C25 1.4(12)
C37 O9 C36 C38 58.2(10)
C36 O9 C37 C32 -56.8(10)
O10 C32 C37 O9 56.8(10)
C32 O10 C38 C36 59.4(10)
O9 C36 C38 O10 -59.7(10)
